data_7019004
loop_
_publ_author_name
'Li, Xinfa'
'Huang, Yuanbiao'
'Cao, Rong'

_publ_section_title
;
 A family of three-dimensional 3d--4f and 4d--4f heterometallic
 coordination polymers based on mixed isonicotinate and 2-sulfobenzoate
 ligands: syntheses, structures and photoluminescent properties
;
_journal_issue 20
_journal_name_full 'Dalton Transactions'
_journal_page_first 6195
_journal_paper_doi 10.1039/c2dt30268c
_journal_volume 41
_journal_year 2012
_chemical_formula_moiety 'C19 H14 Cu Gd N2 O10 S'
_chemical_formula_sum 'C19 H14 Cu Gd N2 O10 S'
_chemical_formula_weight 683.17
_chemical_name_systematic
;
?
;
_space_group_IT_number 14
_symmetry_cell_setting monoclinic
_symmetry_space_group_name_Hall '-P 2yn'
_symmetry_space_group_name_H-M 'P 1 21/n 1'
_atom_sites_solution_hydrogens geom
_atom_sites_solution_primary direct
_atom_sites_solution_secondary difmap
_audit_creation_method SHELXL-97
_cell_angle_alpha 90.00
_cell_angle_beta 101.176(2)
_cell_angle_gamma 90.00
_cell_formula_units_Z 4
_cell_length_a 9.4107(2)
_cell_length_b 13.4745(3)
_cell_length_c 16.9720(4)
_cell_measurement_reflns_used 4142
_cell_measurement_temperature 293(2)
_cell_measurement_theta_max 28.9957
_cell_measurement_theta_min 2.4416
_cell_volume 2111.31(8)
_computing_cell_refinement
;
CrysAlisPro, Agilent Technologies,
Version 1.171.34.49 (release 20-01-2011 CrysAlis171 .NET)
(compiled Jan 20 2011,15:58:25)
;
_computing_data_collection
;
CrysAlisPro, Agilent Technologies,
Version 1.171.34.49 (release 20-01-2011 CrysAlis171 .NET)
(compiled Jan 20 2011,15:58:25)
;
_computing_data_reduction
;
CrysAlisPro, Agilent Technologies,
Version 1.171.34.49 (release 20-01-2011 CrysAlis171 .NET)
(compiled Jan 20 2011,15:58:25)
;
_computing_molecular_graphics 'Bruker SHELXTL'
_computing_publication_material 'Bruker SHELXTL'
_computing_structure_refinement 'SHELXL-97 (Sheldrick, 1997)'
_computing_structure_solution 'SHELXS-97 (Sheldrick, 1990)'
_diffrn_ambient_temperature 293(2)
_diffrn_detector_area_resol_mean 16.2083
_diffrn_measured_fraction_theta_full 0.990
_diffrn_measured_fraction_theta_max 0.990
_diffrn_measurement_device_type 'Xcalibur, Eos'
_diffrn_measurement_method '\w scans'
_diffrn_radiation_monochromator graphite
_diffrn_radiation_source 'fine-focus sealed tube'
_diffrn_radiation_type MoK\a
_diffrn_radiation_wavelength 0.71073
_diffrn_reflns_av_R_equivalents 0.0276
_diffrn_reflns_av_sigmaI/netI 0.0428
_diffrn_reflns_limit_h_max 11
_diffrn_reflns_limit_h_min -11
_diffrn_reflns_limit_k_max 15
_diffrn_reflns_limit_k_min -16
_diffrn_reflns_limit_l_max 12
_diffrn_reflns_limit_l_min -21
_diffrn_reflns_number 9195
_diffrn_reflns_theta_full 26.75
_diffrn_reflns_theta_max 26.75
_diffrn_reflns_theta_min 2.45
_diffrn_standards_interval_count none
_diffrn_standards_interval_time none
_exptl_absorpt_coefficient_mu 4.282
_exptl_absorpt_correction_T_max 0.2611
_exptl_absorpt_correction_T_min 0.1906
_exptl_absorpt_correction_type multi-scan
_exptl_absorpt_process_details
;
CrysAlisPro, Agilent Technologies,
Version 1.171.34.49.
Empirical absorption correction using spherical harmonics,
implemented in SCALE3 ABSPACK scaling algorithm.
;
_exptl_crystal_colour Orange
_exptl_crystal_density_diffrn 2.149
_exptl_crystal_density_method 'not measured'
_exptl_crystal_description block-shaped
_exptl_crystal_F_000 1324
_exptl_crystal_size_max 0.42
_exptl_crystal_size_mid 0.36
_exptl_crystal_size_min 0.32
_refine_diff_density_max 1.197
_refine_diff_density_min -1.794
_refine_diff_density_rms 0.580
_refine_ls_extinction_method none
_refine_ls_goodness_of_fit_ref 1.014
_refine_ls_hydrogen_treatment constr
_refine_ls_matrix_type full
_refine_ls_number_parameters 307
_refine_ls_number_reflns 4451
_refine_ls_number_restraints 0
_refine_ls_restrained_S_all 1.014
_refine_ls_R_factor_all 0.0342
_refine_ls_R_factor_gt 0.0264
_refine_ls_shift/su_max 0.001
_refine_ls_shift/su_mean 0.000
_refine_ls_structure_factor_coef Fsqd
_refine_ls_weighting_details 'calc w=1/[\s^2^(Fo^2^)+(0.0420P)^2^+5.0000P] where P=(Fo^2^+2Fc^2^)/3'
_refine_ls_weighting_scheme calc
_refine_ls_wR_factor_gt 0.0668
_refine_ls_wR_factor_ref 0.0839
_reflns_number_gt 3908
_reflns_number_total 4451
_reflns_threshold_expression >2sigma(I)
_cod_data_source_file c2dt30268c.txt
_cod_data_source_block 16-Gd
_cod_depositor_comments
;
The following automatic conversions were performed:

'_symmetry_cell_setting' value 'Monoclinic' changed to 'monoclinic'
according to /home/saulius/struct/CIF-dictionaries/cif_core.dic
dictionary named 'cif_core.dic' version 2.4.1 from 2010-06-29.

Automatic conversion script
Id: cif_fix_values 1715 2011-07-08 13:25:40Z adriana 
;
_cod_original_sg_symbol_H-M P2(1)/n
_cod_database_code 7019004

loop_
_symmetry_equiv_pos_as_xyz
'x, y, z'
'-x+1/2, y+1/2, -z+1/2'
'-x, -y, -z'
'x-1/2, -y-1/2, z-1/2'

loop_
_atom_site_label
_atom_site_type_symbol
_atom_site_fract_x
_atom_site_fract_y
_atom_site_fract_z
_atom_site_U_iso_or_equiv
_atom_site_adp_type
_atom_site_occupancy
_atom_site_symmetry_multiplicity
_atom_site_calc_flag
_atom_site_refinement_flags
Gd1 Gd 0.71415(2) 0.965664(15) 0.502544(13) 0.01052(8) Uani 1 1 d .
Cu1 Cu 0.71607(7) 0.64144(5) 0.48115(4) 0.03151(17) Uani 1 1 d .
S1 S 0.18241(13) 0.78356(9) 0.42272(9) 0.0284(3) Uani 1 1 d .
O1 O 0.4529(3) 0.9034(2) 0.5053(2) 0.0170(7) Uani 1 1 d .
O2 O 0.6243(3) 0.7917(2) 0.5280(2) 0.0231(8) Uani 1 1 d .
O3 O 0.1633(4) 0.8905(2) 0.4268(2) 0.0272(8) Uani 1 1 d .
O4 O 0.2891(4) 0.7545(3) 0.3769(3) 0.0424(11) Uani 1 1 d .
O5 O 0.0426(4) 0.7364(3) 0.3975(3) 0.0524(14) Uani 1 1 d .
O6 O 0.5611(4) 0.9541(3) 0.3693(2) 0.0238(8) Uani 1 1 d .
O7 O 0.3467(3) 1.0309(2) 0.3648(2) 0.0199(7) Uani 1 1 d .
O8 O 0.4270(3) 0.5971(2) 0.07806(19) 0.0190(7) Uani 1 1 d .
O9 O 0.6522(4) 0.5463(3) 0.0814(2) 0.0268(8) Uani 1 1 d .
O10 O 0.7972(4) 0.8380(3) 0.4156(2) 0.0329(9) Uani 1 1 d .
H10B H 0.8882 0.8418 0.4184 0.049 Uiso 1 1 d R
H10C H 0.7549 0.8453 0.3670 0.049 Uiso 1 1 d R
N1 N 0.2998(4) 0.8964(3) 0.0889(2) 0.0216(9) Uani 1 1 d .
N2 N 0.6612(4) 0.6230(3) 0.3682(2) 0.0204(9) Uani 1 1 d .
C1 C 0.4961(5) 0.8169(3) 0.5277(3) 0.0172(10) Uani 1 1 d .
C2 C 0.3942(6) 0.7504(3) 0.5597(4) 0.0259(12) Uani 1 1 d .
C3 C 0.2489(6) 0.7373(4) 0.5218(4) 0.0292(13) Uani 1 1 d .
C4 C 0.1575(7) 0.6808(4) 0.5582(5) 0.0485(19) Uani 1 1 d .
H4A H 0.0616 0.6715 0.5329 0.058 Uiso 1 1 calc R
C5 C 0.2090(8) 0.6381(5) 0.6327(5) 0.063(3) Uani 1 1 d .
H5A H 0.1465 0.6014 0.6576 0.076 Uiso 1 1 calc R
C6 C 0.3533(9) 0.6495(5) 0.6706(5) 0.068(3) Uani 1 1 d .
H6A H 0.3872 0.6193 0.7200 0.081 Uiso 1 1 calc R
C7 C 0.4464(7) 0.7060(4) 0.6345(4) 0.0443(17) Uani 1 1 d .
H7A H 0.5426 0.7144 0.6597 0.053 Uiso 1 1 calc R
C8 C 0.4369(5) 0.9819(3) 0.3350(3) 0.0162(9) Uani 1 1 d .
C9 C 0.3915(5) 0.9532(3) 0.2484(3) 0.0161(9) Uani 1 1 d .
C10 C 0.3903(5) 0.8546(4) 0.2260(3) 0.0231(11) Uani 1 1 d .
H10A H 0.4217 0.8059 0.2643 0.028 Uiso 1 1 calc R
C11 C 0.3425(6) 0.8285(4) 0.1469(3) 0.0244(11) Uani 1 1 d .
H11A H 0.3397 0.7617 0.1331 0.029 Uiso 1 1 calc R
C12 C 0.3063(6) 0.9926(4) 0.1116(3) 0.0280(12) Uani 1 1 d .
H12A H 0.2806 1.0407 0.0721 0.034 Uiso 1 1 calc R
C13 C 0.3487(6) 1.0230(4) 0.1891(3) 0.0250(11) Uani 1 1 d .
H13A H 0.3486 1.0900 0.2020 0.030 Uiso 1 1 calc R
C14 C 0.5537(5) 0.5776(3) 0.1131(3) 0.0137(9) Uani 1 1 d .
C15 C 0.5893(5) 0.5939(3) 0.2025(3) 0.0150(9) Uani 1 1 d .
C16 C 0.4826(5) 0.5977(4) 0.2482(3) 0.0211(10) Uani 1 1 d .
H16A H 0.3855 0.5911 0.2240 0.025 Uiso 1 1 calc R
C17 C 0.5223(5) 0.6114(4) 0.3300(3) 0.0238(11) Uani 1 1 d .
H17A H 0.4500 0.6127 0.3603 0.029 Uiso 1 1 calc R
C18 C 0.7643(5) 0.6185(4) 0.3230(3) 0.0250(11) Uani 1 1 d .
H18A H 0.8607 0.6255 0.3482 0.030 Uiso 1 1 calc R
C19 C 0.7333(5) 0.6040(4) 0.2417(3) 0.0232(11) Uani 1 1 d .
H19A H 0.8076 0.6009 0.2127 0.028 Uiso 1 1 calc R

loop_
_atom_site_aniso_label
_atom_site_aniso_U_11
_atom_site_aniso_U_22
_atom_site_aniso_U_33
_atom_site_aniso_U_23
_atom_site_aniso_U_13
_atom_site_aniso_U_12
Gd1 0.00820(12) 0.01342(12) 0.00981(13) -0.00075(8) 0.00140(8) 0.00008(8)
Cu1 0.0372(4) 0.0446(4) 0.0097(3) 0.0021(3) -0.0030(3) -0.0048(3)
S1 0.0151(6) 0.0246(6) 0.0464(9) -0.0181(6) 0.0083(6) -0.0050(5)
O1 0.0143(15) 0.0136(14) 0.0222(19) 0.0007(13) 0.0011(13) 0.0000(12)
O2 0.0137(16) 0.0200(16) 0.036(2) 0.0033(15) 0.0045(15) 0.0042(13)
O3 0.0234(18) 0.0220(17) 0.033(2) -0.0094(16) -0.0011(16) -0.0019(14)
O4 0.030(2) 0.054(3) 0.046(3) -0.020(2) 0.0135(19) 0.0075(19)
O5 0.022(2) 0.038(2) 0.095(4) -0.028(2) 0.004(2) -0.0153(18)
O6 0.0142(16) 0.042(2) 0.0145(18) -0.0070(15) 0.0017(14) 0.0052(14)
O7 0.0182(17) 0.0287(18) 0.0123(17) -0.0029(14) 0.0018(13) 0.0058(14)
O8 0.0119(15) 0.0279(17) 0.0145(17) -0.0017(14) -0.0040(13) -0.0037(13)
O9 0.0230(18) 0.042(2) 0.0174(19) -0.0071(16) 0.0081(15) 0.0077(15)
O10 0.0260(19) 0.041(2) 0.033(2) -0.0113(18) 0.0086(17) 0.0062(17)
N1 0.022(2) 0.030(2) 0.012(2) -0.0042(17) 0.0015(16) -0.0040(17)
N2 0.028(2) 0.021(2) 0.010(2) -0.0012(16) 0.0000(16) 0.0033(17)
C1 0.021(2) 0.014(2) 0.017(2) -0.0011(18) 0.0044(19) -0.0014(18)
C2 0.026(3) 0.016(2) 0.041(3) 0.007(2) 0.020(2) 0.004(2)
C3 0.024(3) 0.014(2) 0.055(4) -0.005(2) 0.023(3) -0.001(2)
C4 0.039(4) 0.026(3) 0.093(6) 0.000(3) 0.044(4) -0.004(3)
C5 0.062(5) 0.040(4) 0.107(7) 0.030(4) 0.064(5) 0.009(3)
C6 0.077(6) 0.051(4) 0.094(7) 0.054(4) 0.063(5) 0.030(4)
C7 0.044(4) 0.039(3) 0.056(5) 0.022(3) 0.025(3) 0.016(3)
C8 0.011(2) 0.024(2) 0.014(2) -0.0024(19) 0.0040(17) -0.0020(18)
C9 0.010(2) 0.025(2) 0.013(2) -0.0025(19) 0.0023(17) -0.0016(17)
C10 0.029(3) 0.024(2) 0.015(3) 0.003(2) -0.001(2) 0.002(2)
C11 0.029(3) 0.025(2) 0.017(3) -0.003(2) -0.001(2) -0.002(2)
C12 0.040(3) 0.028(3) 0.014(3) 0.005(2) 0.000(2) 0.000(2)
C13 0.036(3) 0.022(2) 0.016(3) -0.002(2) 0.004(2) 0.002(2)
C14 0.014(2) 0.012(2) 0.015(2) -0.0014(17) 0.0031(17) -0.0027(17)
C15 0.017(2) 0.016(2) 0.011(2) -0.0006(17) -0.0003(17) -0.0009(17)
C16 0.013(2) 0.033(3) 0.017(3) -0.002(2) 0.0020(18) 0.004(2)
C17 0.022(2) 0.034(3) 0.016(3) -0.002(2) 0.006(2) 0.005(2)
C18 0.017(2) 0.035(3) 0.020(3) -0.005(2) -0.004(2) -0.003(2)
C19 0.015(2) 0.034(3) 0.020(3) -0.004(2) 0.0007(19) -0.003(2)

loop_
_atom_type_symbol
_atom_type_description
_atom_type_scat_dispersion_real
_atom_type_scat_dispersion_imag
_atom_type_scat_source
C C 0.0033 0.0016 'International Tables Vol C Tables 4.2.6.8 and 6.1.1.4'
H H 0.0000 0.0000 'International Tables Vol C Tables 4.2.6.8 and 6.1.1.4'
N N 0.0061 0.0033 'International Tables Vol C Tables 4.2.6.8 and 6.1.1.4'
O O 0.0106 0.0060 'International Tables Vol C Tables 4.2.6.8 and 6.1.1.4'
S S 0.1246 0.1234 'International Tables Vol C Tables 4.2.6.8 and 6.1.1.4'
Cu Cu 0.3201 1.2651 'International Tables Vol C Tables 4.2.6.8 and 6.1.1.4'
Gd Gd -0.1653 3.9035 'International Tables Vol C Tables 4.2.6.8 and 6.1.1.4'

loop_
_geom_angle_atom_site_label_1
_geom_angle_atom_site_label_2
_geom_angle_atom_site_label_3
_geom_angle
_geom_angle_site_symmetry_1
_geom_angle_site_symmetry_3
O8 Gd1 O9 89.85(12) 4_676 2_655
O8 Gd1 O1 143.34(11) 4_676 3_676
O9 Gd1 O1 92.85(12) 2_655 3_676
O8 Gd1 O7 80.10(11) 4_676 3_676
O9 Gd1 O7 143.70(12) 2_655 3_676
O1 Gd1 O7 76.27(11) 3_676 3_676
O8 Gd1 O6 141.34(11) 4_676 .
O9 Gd1 O6 75.87(12) 2_655 .
O1 Gd1 O6 74.15(11) 3_676 .
O7 Gd1 O6 131.12(11) 3_676 .
O8 Gd1 O3 75.13(11) 4_676 3_676
O9 Gd1 O3 70.93(13) 2_655 3_676
O1 Gd1 O3 71.33(11) 3_676 3_676
O7 Gd1 O3 72.77(12) 3_676 3_676
O6 Gd1 O3 129.98(12) . 3_676
O8 Gd1 O10 74.84(12) 4_676 .
O9 Gd1 O10 72.10(13) 2_655 .
O1 Gd1 O10 140.27(12) 3_676 .
O7 Gd1 O10 136.07(12) 3_676 .
O6 Gd1 O10 66.63(12) . .
O3 Gd1 O10 131.73(13) 3_676 .
O8 Gd1 O2 81.41(11) 4_676 .
O9 Gd1 O2 139.65(12) 2_655 .
O1 Gd1 O2 117.26(10) 3_676 .
O7 Gd1 O2 73.48(11) 3_676 .
O6 Gd1 O2 86.73(12) . .
O3 Gd1 O2 141.53(12) 3_676 .
O10 Gd1 O2 67.59(12) . .
O8 Gd1 O1 126.11(11) 4_676 .
O9 Gd1 O1 141.23(11) 2_655 .
O1 Gd1 O1 67.64(11) 3_676 .
O7 Gd1 O1 66.23(11) 3_676 .
O6 Gd1 O1 66.83(11) . .
O3 Gd1 O1 127.07(11) 3_676 .
O10 Gd1 O1 101.17(11) . .
O2 Gd1 O1 50.04(10) . .
N2 Cu1 N1 155.33(17) . 4_676
N2 Cu1 O2 113.55(15) . .
N1 Cu1 O2 90.92(15) 4_676 .
O4 S1 O5 114.2(3) . .
O4 S1 O3 113.6(3) . .
O5 S1 O3 109.6(2) . .
O4 S1 C3 105.1(3) . .
O5 S1 C3 104.9(3) . .
O3 S1 C3 108.9(2) . .
C1 O1 Gd1 151.6(3) . 3_676
C1 O1 Gd1 93.0(3) . .
Gd1 O1 Gd1 112.36(11) 3_676 .
C1 O2 Cu1 129.5(3) . .
C1 O2 Gd1 95.8(3) . .
Cu1 O2 Gd1 124.46(14) . .
S1 O3 Gd1 139.1(2) . 3_676
C8 O6 Gd1 137.6(3) . .
C8 O7 Gd1 133.0(3) . 3_676
C14 O8 Gd1 145.7(3) . 4_575
C14 O9 Gd1 164.1(3) . 2_645
Gd1 O10 H10B 110.7 . .
Gd1 O10 H10C 110.7 . .
H10B O10 H10C 108.9 . .
C11 N1 C12 116.9(4) . .
C11 N1 Cu1 121.8(3) . 4_575
C12 N1 Cu1 121.0(3) . 4_575
C17 N2 C18 117.1(4) . .
C17 N2 Cu1 123.2(3) . .
C18 N2 Cu1 119.6(3) . .
O2 C1 O1 120.2(4) . .
O2 C1 C2 121.5(4) . .
O1 C1 C2 118.1(4) . .
C7 C2 C3 120.0(5) . .
C7 C2 C1 116.7(5) . .
C3 C2 C1 123.1(5) . .
C4 C3 C2 120.0(6) . .
C4 C3 S1 118.6(5) . .
C2 C3 S1 121.2(4) . .
C3 C4 C5 119.9(7) . .
C3 C4 H4A 120.0 . .
C5 C4 H4A 120.0 . .
C4 C5 C6 120.8(6) . .
C4 C5 H5A 119.6 . .
C6 C5 H5A 119.6 . .
C7 C6 C5 119.9(7) . .
C7 C6 H6A 120.1 . .
C5 C6 H6A 120.1 . .
C6 C7 C2 119.5(7) . .
C6 C7 H7A 120.3 . .
C2 C7 H7A 120.3 . .
O7 C8 O6 127.6(4) . .
O7 C8 C9 116.3(4) . .
O6 C8 C9 116.1(4) . .
C13 C9 C10 118.0(4) . .
C13 C9 C8 121.8(4) . .
C10 C9 C8 120.2(4) . .
C11 C10 C9 119.9(5) . .
C11 C10 H10A 120.1 . .
C9 C10 H10A 120.1 . .
N1 C11 C10 122.3(5) . .
N1 C11 H11A 118.8 . .
C10 C11 H11A 118.8 . .
N1 C12 C13 123.5(5) . .
N1 C12 H12A 118.3 . .
C13 C12 H12A 118.3 . .
C12 C13 C9 119.3(5) . .
C12 C13 H13A 120.3 . .
C9 C13 H13A 120.3 . .
O9 C14 O8 126.3(4) . .
O9 C14 C15 116.8(4) . .
O8 C14 C15 116.9(4) . .
C16 C15 C19 118.2(4) . .
C16 C15 C14 121.8(4) . .
C19 C15 C14 120.0(4) . .
C17 C16 C15 119.0(4) . .
C17 C16 H16A 120.5 . .
C15 C16 H16A 120.5 . .
N2 C17 C16 123.2(5) . .
N2 C17 H17A 118.4 . .
C16 C17 H17A 118.4 . .
N2 C18 C19 122.9(4) . .
N2 C18 H18A 118.5 . .
C19 C18 H18A 118.5 . .
C18 C19 C15 119.5(5) . .
C18 C19 H19A 120.3 . .
C15 C19 H19A 120.3 . .

loop_
_geom_bond_atom_site_label_1
_geom_bond_atom_site_label_2
_geom_bond_distance
_geom_bond_site_symmetry_2
Gd1 O8 2.318(3) 4_676
Gd1 O9 2.343(3) 2_655
Gd1 O1 2.350(3) 3_676
Gd1 O7 2.429(3) 3_676
Gd1 O6 2.439(3) .
Gd1 O3 2.447(3) 3_676
Gd1 O10 2.489(4) .
Gd1 O2 2.557(3) .
Gd1 O1 2.607(3) .
Cu1 N2 1.902(4) .
Cu1 N1 1.915(4) 4_676
Cu1 O2 2.397(3) .
S1 O4 1.439(4) .
S1 O5 1.449(4) .
S1 O3 1.456(3) .
S1 C3 1.789(7) .
O1 C1 1.268(5) .
O1 Gd1 2.350(3) 3_676
O2 C1 1.251(6) .
O3 Gd1 2.447(3) 3_676
O6 C8 1.258(6) .
O7 C8 1.256(5) .
O7 Gd1 2.429(3) 3_676
O8 C14 1.253(5) .
O8 Gd1 2.318(3) 4_575
O9 C14 1.233(5) .
O9 Gd1 2.343(3) 2_645
O10 H10B 0.8502 .
O10 H10C 0.8500 .
N1 C11 1.347(6) .
N1 C12 1.350(7) .
N1 Cu1 1.915(4) 4_575
N2 C17 1.351(6) .
N2 C18 1.351(7) .
C1 C2 1.490(7) .
C2 C7 1.403(8) .
C2 C3 1.405(8) .
C3 C4 1.381(8) .
C4 C5 1.388(11) .
C4 H4A 0.9300 .
C5 C6 1.394(12) .
C5 H5A 0.9300 .
C6 C7 1.390(9) .
C6 H6A 0.9300 .
C7 H7A 0.9300 .
C8 C9 1.500(6) .
C9 C13 1.379(7) .
C9 C10 1.382(7) .
C10 C11 1.375(7) .
C10 H10A 0.9300 .
C11 H11A 0.9300 .
C12 C13 1.363(7) .
C12 H12A 0.9300 .
C13 H13A 0.9300 .
C14 C15 1.505(6) .
C15 C16 1.383(6) .
C15 C19 1.396(6) .
C16 C17 1.379(7) .
C16 H16A 0.9300 .
C17 H17A 0.9300 .
C18 C19 1.368(7) .
C18 H18A 0.9300 .
C19 H19A 0.9300 .

loop_
_geom_hbond_atom_site_label_D
_geom_hbond_atom_site_label_H
_geom_hbond_atom_site_label_A
_geom_hbond_distance_DH
_geom_hbond_distance_HA
_geom_hbond_distance_DA
_geom_hbond_angle_DHA
_geom_hbond_site_symmetry_A
O10 H10B O5 0.85 2.11 2.753(5) 132.0 1_655

loop_
_geom_torsion_atom_site_label_1
_geom_torsion_atom_site_label_2
_geom_torsion_atom_site_label_3
_geom_torsion_atom_site_label_4
_geom_torsion
_geom_torsion_site_symmetry_1
_geom_torsion_site_symmetry_4
O8 Gd1 O1 C1 -26.1(3) 4_676 .
O9 Gd1 O1 C1 128.4(3) 2_655 .
O1 Gd1 O1 C1 -166.8(3) 3_676 .
O7 Gd1 O1 C1 -82.5(3) 3_676 .
O6 Gd1 O1 C1 111.5(3) . .
O3 Gd1 O1 C1 -124.9(3) 3_676 .
O10 Gd1 O1 C1 53.2(3) . .
O2 Gd1 O1 C1 5.4(3) . .
O8 Gd1 O1 Gd1 140.68(13) 4_676 3_676
O9 Gd1 O1 Gd1 -64.8(2) 2_655 3_676
O1 Gd1 O1 Gd1 0.0 3_676 3_676
O7 Gd1 O1 Gd1 84.31(14) 3_676 3_676
O6 Gd1 O1 Gd1 -81.66(14) . 3_676
O3 Gd1 O1 Gd1 41.9(2) 3_676 3_676
O10 Gd1 O1 Gd1 -140.03(14) . 3_676
O2 Gd1 O1 Gd1 172.2(2) . 3_676
N2 Cu1 O2 C1 65.2(4) . .
N1 Cu1 O2 C1 -111.6(4) 4_676 .
N2 Cu1 O2 Gd1 -71.3(2) . .
N1 Cu1 O2 Gd1 111.9(2) 4_676 .
O8 Gd1 O2 C1 149.2(3) 4_676 .
O9 Gd1 O2 C1 -131.3(3) 2_655 .
O1 Gd1 O2 C1 2.6(3) 3_676 .
O7 Gd1 O2 C1 67.0(3) 3_676 .
O6 Gd1 O2 C1 -67.7(3) . .
O3 Gd1 O2 C1 96.6(3) 3_676 .
O10 Gd1 O2 C1 -133.7(3) . .
O1 Gd1 O2 C1 -5.5(3) . .
O8 Gd1 O2 Cu1 -63.12(17) 4_676 .
O9 Gd1 O2 Cu1 16.4(3) 2_655 .
O1 Gd1 O2 Cu1 150.28(15) 3_676 .
O7 Gd1 O2 Cu1 -145.27(19) 3_676 .
O6 Gd1 O2 Cu1 79.98(18) . .
O3 Gd1 O2 Cu1 -115.7(2) 3_676 .
O10 Gd1 O2 Cu1 13.95(16) . .
O1 Gd1 O2 Cu1 142.2(2) . .
O4 S1 O3 Gd1 -77.0(4) . 3_676
O5 S1 O3 Gd1 154.0(4) . 3_676
C3 S1 O3 Gd1 39.7(4) . 3_676
O8 Gd1 O6 C8 169.1(4) 4_676 .
O9 Gd1 O6 C8 -119.5(5) 2_655 .
O1 Gd1 O6 C8 -22.3(5) 3_676 .
O7 Gd1 O6 C8 32.6(5) 3_676 .
O3 Gd1 O6 C8 -70.1(5) 3_676 .
O10 Gd1 O6 C8 164.2(5) . .
O2 Gd1 O6 C8 97.2(5) . .
O1 Gd1 O6 C8 49.7(5) . .
N1 Cu1 N2 C17 108.5(5) 4_676 .
O2 Cu1 N2 C17 -63.8(4) . .
N1 Cu1 N2 C18 -69.7(6) 4_676 .
O2 Cu1 N2 C18 118.0(4) . .
Cu1 O2 C1 O1 -135.1(4) . .
Gd1 O2 C1 O1 10.1(5) . .
Cu1 O2 C1 C2 50.2(7) . .
Gd1 O2 C1 C2 -164.6(4) . .
Gd1 O1 C1 O2 -163.6(4) 3_676 .
Gd1 O1 C1 O2 -9.8(5) . .
Gd1 O1 C1 C2 11.3(9) 3_676 .
Gd1 O1 C1 C2 165.0(4) . .
O2 C1 C2 C7 46.7(7) . .
O1 C1 C2 C7 -128.1(5) . .
O2 C1 C2 C3 -138.4(5) . .
O1 C1 C2 C3 46.8(7) . .
C7 C2 C3 C4 0.0(8) . .
C1 C2 C3 C4 -174.7(5) . .
C7 C2 C3 S1 -174.5(4) . .
C1 C2 C3 S1 10.7(7) . .
O4 S1 C3 C4 -128.5(4) . .
O5 S1 C3 C4 -7.8(5) . .
O3 S1 C3 C4 109.4(4) . .
O4 S1 C3 C2 46.1(5) . .
O5 S1 C3 C2 166.8(4) . .
O3 S1 C3 C2 -76.0(5) . .
C2 C3 C4 C5 0.8(9) . .
S1 C3 C4 C5 175.5(5) . .
C3 C4 C5 C6 -1.5(11) . .
C4 C5 C6 C7 1.4(12) . .
C5 C6 C7 C2 -0.6(11) . .
C3 C2 C7 C6 -0.1(9) . .
C1 C2 C7 C6 175.0(6) . .
Gd1 O7 C8 O6 -35.0(7) 3_676 .
Gd1 O7 C8 C9 145.1(3) 3_676 .
Gd1 O6 C8 O7 0.9(8) . .
Gd1 O6 C8 C9 -179.3(3) . .
O7 C8 C9 C13 56.2(6) . .
O6 C8 C9 C13 -123.7(5) . .
O7 C8 C9 C10 -123.1(5) . .
O6 C8 C9 C10 57.0(6) . .
C13 C9 C10 C11 -2.2(7) . .
C8 C9 C10 C11 177.2(5) . .
C12 N1 C11 C10 0.3(8) . .
Cu1 N1 C11 C10 -173.8(4) 4_575 .
C9 C10 C11 N1 1.9(8) . .
C11 N1 C12 C13 -2.3(8) . .
Cu1 N1 C12 C13 171.9(4) 4_575 .
N1 C12 C13 C9 1.9(9) . .
C10 C9 C13 C12 0.3(8) . .
C8 C9 C13 C12 -179.0(5) . .
Gd1 O9 C14 O8 -31.9(15) 2_645 .
Gd1 O9 C14 C15 148.0(10) 2_645 .
Gd1 O8 C14 O9 61.9(8) 4_575 .
Gd1 O8 C14 C15 -118.0(5) 4_575 .
O9 C14 C15 C16 -159.0(4) . .
O8 C14 C15 C16 21.0(6) . .
O9 C14 C15 C19 19.9(6) . .
O8 C14 C15 C19 -160.2(4) . .
C19 C15 C16 C17 0.2(7) . .
C14 C15 C16 C17 179.1(4) . .
C18 N2 C17 C16 -1.5(7) . .
Cu1 N2 C17 C16 -179.8(4) . .
C15 C16 C17 N2 1.1(8) . .
C17 N2 C18 C19 0.7(7) . .
Cu1 N2 C18 C19 179.1(4) . .
N2 C18 C19 C15 0.4(8) . .
C16 C15 C19 C18 -0.9(7) . .
C14 C15 C19 C18 -179.8(4) . .
